data_2004873
loop_
_publ_author_name
'Toledano, P.'
'Ait Itto, M. Y.'
'Hasnaoui, A.'

_publ_section_title 3-M\'esityl-6-m\'ethyl-7-m\'ethylthio-4-ph\'enyl-6<i>H</i>-isoxazolo[5,4-<i>e</i>][1,2,4]triaz\'epine
_journal_issue 5
_journal_name_full 'Acta Crystallographica Section C'
_journal_page_first 1230
_journal_page_last 1232
_journal_paper_doi 10.1107/S0108270195012741
_journal_volume 52
_journal_year 1996
_chemical_formula_sum 'C22 H22 N4 O S'
_chemical_formula_weight 390.509
_space_group_IT_number 2
_symmetry_cell_setting triclinic
_symmetry_space_group_name_Hall '-P 1'
_symmetry_space_group_name_H-M 'P -1'
_atom_type_scat_source IntTabIV
_cell_angle_alpha 94.89(2)
_cell_angle_beta 103.18(2)
_cell_angle_gamma 93.40(2)
_cell_formula_units_Z 2
_cell_length_a 8.786(2)
_cell_length_b 9.382(2)
_cell_length_c 12.703(3)
_cell_measurement_reflns_used 25
_cell_measurement_temperature 293
_cell_measurement_theta_max 15.0
_cell_measurement_theta_min 14.5
_cell_volume 1012.5(4)
_diffrn_measurement_device 'Enraf-Nonius CAD-4'
_diffrn_measurement_method \w/2\q
_diffrn_radiation_type MoK\a
_diffrn_radiation_wavelength 0.71069
_diffrn_reflns_av_R_equivalents 0.0227
_diffrn_reflns_limit_h_max 10
_diffrn_reflns_limit_h_min -10
_diffrn_reflns_limit_k_max 11
_diffrn_reflns_limit_k_min -11
_diffrn_reflns_limit_l_max 15
_diffrn_reflns_limit_l_min 0
_diffrn_reflns_number 3737
_diffrn_reflns_theta_max 25
_diffrn_standards_decay_% 1
_diffrn_standards_interval_count 100
_diffrn_standards_interval_time 60
_diffrn_standards_number 2
_exptl_absorpt_coefficient_mu 0.17
_exptl_absorpt_correction_type none
_exptl_crystal_colour jaune
_exptl_crystal_density_diffrn 1.283
_exptl_crystal_description parall\'el\'epip\`ede
_exptl_crystal_size_max 0.3
_exptl_crystal_size_mid 0.3
_exptl_crystal_size_min 0.3
_refine_diff_density_max 0.31
_refine_diff_density_min -0.23
_refine_ls_extinction_coef 'secondaire: 81(6)'
_refine_ls_extinction_method 'Larson (1970)'
_refine_ls_goodness_of_fit_obs 4.47
_refine_ls_hydrogen_treatment refU
_refine_ls_number_parameters 255
_refine_ls_number_reflns 2147
_refine_ls_R_factor_obs 0.0558
_refine_ls_shift/esd_max 0.004
_refine_ls_structure_factor_coef F
_refine_ls_weighting_scheme unit
_refine_ls_wR_factor_obs 0.0568
_reflns_number_observed 2147
_reflns_number_total 3559
_reflns_observed_criterion I>=3\s(I)
_cod_data_source_file du1140.cif
_cod_data_source_block du1140a
_cod_original_cell_volume 1012(5)
_cod_database_code 2004873

loop_
_symmetry_equiv_pos_as_xyz
x,y,z
-x,-y,-z

loop_
_atom_site_label
_atom_site_fract_x
_atom_site_fract_y
_atom_site_fract_z
_atom_site_U_iso_or_equiv
S 0.8909(2) 0.8626(1) 0.4107(1) 0.0678(6)
O 0.7445(4) 0.3490(3) 0.3664(3) 0.056(1)
N1 0.4991(4) 0.7079(4) 0.2671(3) 0.052(1)
N2 0.6022(5) 0.7315(4) 0.3749(3) 0.054(1)
N3 0.8076(4) 0.5868(4) 0.3519(3) 0.051(1)
N4 0.6119(4) 0.2460(4) 0.3406(3) 0.055(1)
C1 0.7603(6) 0.7109(5) 0.3741(3) 0.050(2)
C2 0.6961(5) 0.4743(5) 0.3330(3) 0.047(2)
C3 0.5410(5) 0.4582(4) 0.2836(3) 0.042(1)
C4 0.4636(5) 0.5753(4) 0.2296(3) 0.043(1)
C5 0.5677(6) 0.8673(5) 0.4271(4) 0.066(2)
C6 1.0732(6) 0.7910(6) 0.4007(5) 0.083(3)
C7 0.4935(5) 0.3123(4) 0.2905(3) 0.043(1)
C8 0.3522(5) 0.5481(5) 0.1217(4) 0.049(2)
C9 0.3601(6) 0.4304(5) 0.0501(4) 0.054(2)
C10 0.2605(7) 0.4142(6) -0.0537(4) 0.066(2)
C11 0.1535(7) 0.5146(7) -0.0851(4) 0.073(2)
C12 0.1441(7) 0.6293(7) -0.0135(5) 0.076(2)
C13 0.2408(6) 0.6475(5) 0.0903(4) 0.064(2)
C14 0.3363(5) 0.2355(4) 0.2556(3) 0.043(2)
C15 0.3086(5) 0.1111(4) 0.1819(4) 0.047(2)
C16 0.1585(6) 0.0436(5) 0.1506(4) 0.056(2)
C17 0.0361(6) 0.0939(6) 0.1907(4) 0.058(2)
C18 0.0655(6) 0.2156(6) 0.2647(4) 0.058(2)
C19 0.2126(5) 0.2883(5) 0.2969(3) 0.048(2)
C20 0.4363(6) 0.0507(5) 0.1346(4) 0.059(2)
C21 -0.1293(6) 0.0201(7) 0.1536(5) 0.082(3)
C22 0.2369(7) 0.4217(6) 0.3761(4) 0.067(2)
H1 0.4431 0.8668 0.4211 0.133(5)
H2 0.6294 0.8797 0.5117 0.133(5)
H3 0.6053 0.9553 0.3870 0.133(5)
H4 1.1664 0.8761 0.4219 0.133(5)
H5 1.0986 0.7094 0.4559 0.133(5)
H6 1.0639 0.7445 0.3186 0.133(5)
H7 0.4427 0.3517 0.0743 0.133(5)
H8 0.2667 0.3229 -0.1100 0.133(5)
H9 0.0778 0.5022 -0.1658 0.133(5)
H10 0.0602 0.7068 -0.0382 0.133(5)
H11 0.2307 0.7374 0.1466 0.133(5)
H12 0.1365 -0.0513 0.0932 0.133(5)
H13 -0.0288 0.2545 0.2978 0.133(5)
H14 0.3890 -0.0446 0.0803 0.133(5)
H15 0.5296 0.0236 0.1993 0.133(5)
H16 0.4817 0.1296 0.0901 0.133(5)
H17 -0.2068 0.0761 0.1944 0.133(5)
H18 -0.1280 -0.0896 0.1732 0.133(5)
H19 -0.1701 0.0216 0.0668 0.133(5)
H20 0.3577 0.4646 0.3924 0.133(5)
H21 0.2090 0.3951 0.4510 0.133(5)
H22 0.1612 0.5008 0.3416 0.133(5)

loop_
_geom_angle_atom_site_label_1
_geom_angle_atom_site_label_2
_geom_angle_atom_site_label_3
_geom_angle
_geom_angle_publ_flag
C1 S C6 101.8(3) yes
N4 O C2 108.0(3) yes
N2 N1 C4 115.1(3) yes
N1 N2 C1 112.5(3) yes
N1 N2 C5 107.7(3) yes
C1 N2 C5 118.2(4) yes
C1 N3 C2 115.5(4) yes
O N4 C7 106.1(3) yes
S C1 N2 116.0(3) yes
S C1 N3 121.1(4) yes
N2 C1 N3 122.9(4) yes
O C2 N3 116.4(4) yes
O C2 C3 110.0(4) yes
N3 C2 C3 133.6(4) yes
C2 C3 C4 120.6(4) yes
C2 C3 C7 105.0(4) yes
C4 C3 C7 134.1(4) yes
N1 C4 C3 122.3(4) yes
N1 C4 C8 116.1(4) yes
C3 C4 C8 121.2(4) yes
N4 C7 C3 110.8(4) yes
N4 C7 C14 119.6(4) yes
C3 C7 C14 129.5(4) yes

loop_
_geom_bond_atom_site_label_1
_geom_bond_atom_site_label_2
_geom_bond_distance
_geom_bond_publ_flag
S C1 1.734(5) yes
S C6 1.799(6) yes
O N4 1.427(4) yes
O C2 1.343(5) yes
N1 N2 1.450(5) yes
N1 C4 1.287(5) yes
N2 C1 1.415(6) yes
N2 C5 1.466(6) yes
N3 C1 1.290(5) yes
N3 C2 1.364(5) yes
N4 C7 1.310(5) yes
C2 C3 1.358(6) yes
C3 C4 1.464(5) yes
C3 C7 1.422(6) yes
C4 C8 1.483(6) yes
C7 C14 1.474(6) yes
C8 C9 1.386(6) yes
C8 C13 1.407(6) yes
C9 C10 1.397(7) yes
C10 C11 1.389(8) yes
C11 C12 1.367(8) yes
C12 C13 1.387(7) yes
C14 C15 1.406(6) yes
C14 C19 1.407(6) yes
C15 C16 1.385(6) yes
C15 C20 1.505(6) yes
C16 C17 1.381(7) yes
C17 C18 1.388(7) yes
C17 C21 1.525(7) yes
C18 C19 1.382(7) yes
C19 C22 1.511(7) yes
C5 H1 1.080(5) no
C5 H2 1.080(5) no
C5 H3 1.080(6) no
C6 H4 1.080(6) no
C6 H5 1.080(6) no
C6 H6 1.080(6) no
C9 H7 1.080(5) no
C10 H8 1.080(5) no
C11 H9 1.080(5) no
C12 H10 1.080(6) no
C13 H11 1.080(5) no
C16 H12 1.080(5) no
C18 H13 1.080(5) no
C20 H14 1.080(5) no
C20 H15 1.080(5) no
C20 H16 1.080(5) no
C21 H17 1.080(7) no
C21 H18 1.080(7) no
C21 H19 1.080(6) no
C22 H20 1.080(6) no
C22 H21 1.080(5) no
C22 H22 1.080(5) no

loop_
_geom_torsion_atom_site_label_1
_geom_torsion_atom_site_label_2
_geom_torsion_atom_site_label_3
_geom_torsion_atom_site_label_4
_geom_torsion
_geom_torsion_publ_flag
C4 N1 N2 C5 -151.13 yes
C4 N1 N2 C1 76.83 yes
N1 N2 C1 N3 -68.61 yes
N1 N2 C1 S 113.99 yes
N2 C1 N3 C2 -2.48 yes
S C1 N3 C2 174.79 yes
C1 N3 C2 C3 36.65 yes
C1 N3 C2 O -145.44 yes
N3 C2 C3 C4 4.60 yes
O C2 C3 C4 -173.41 yes
C2 C3 C4 N1 -36.60 yes
